data_7702354
loop_
_publ_author_name
'Mann, Karen L. V.'
'Psillakis, Elefteria'
'Jeffery, John C.'
'Rees, Leigh H.'
'Harden, Nicholas M.'
'McCleverty, Jon A.'
'Ward, Michael D.'
'Gatteschi, Dante'
'Totti, Federico'
'Mabbs,, Frank E.'
'McInnes, Eric J. L.'
'Riedi, Peter C.'
'Smith, Graham M.'

_publ_section_title
;
 Tetranuclear grid-like copper(II) complexes with pyrazolate bridges:
 syntheses, structures, magnetic and EPR spectroscopic properties
;
_journal_issue 3
_journal_name_full 'Journal of the Chemical Society, Dalton Transactions'
_journal_page_first 339
_journal_paper_doi 10.1039/a807599i
_journal_year 1999
_chemical_formula_sum 'C24 H23 F12 N9 O P2 Zn'
_chemical_formula_weight 808.82
_space_group_IT_number 14
_space_group_name_Hall '-P 2yn'
_space_group_name_H-M_alt 'P 1 21/n 1'
_symmetry_cell_setting monoclinic
_symmetry_space_group_name_H-M 'P 1 21/n 1'
_atom_sites_solution_hydrogens geom
_atom_sites_solution_primary direct
_atom_sites_solution_secondary difmap
_audit_creation_method SHELXL
_cell_angle_alpha 90.00
_cell_angle_beta 96.208(13)
_cell_angle_gamma 90.00
_cell_formula_units_Z 4
_cell_length_a 11.5877(14)
_cell_length_b 12.651(2)
_cell_length_c 21.630(4)
_cell_measurement_temperature 171(2)
_cell_volume 3152.3(9)
_computing_cell_refinement 'SAINT (Siemens 1995b)'
_computing_data_collection 'SMART (Siemens 1995b)'
_computing_data_reduction 'SAINT (Siemens 1995b)'
_computing_molecular_graphics 'SHELXTL (Siemens 1995a)'
_computing_publication_material 'SHELXTL (Siemens 1995a)'
_computing_structure_refinement 'SHELXTL (Siemens 1995a)'
_computing_structure_solution 'SHELXTL (Siemens 1995a)'
_diffrn_ambient_temperature 171(2)
_diffrn_measurement_device 'Siemens SMART Area Detector'
_diffrn_measurement_method '\w rotation with narrow frames (0.3 degrees)'
_diffrn_radiation_monochromator graphite
_diffrn_radiation_source 'fine-focus sealed tube'
_diffrn_radiation_type MoK\a
_diffrn_radiation_wavelength 0.71073
_diffrn_reflns_av_R_equivalents 0.0353
_diffrn_reflns_av_sigmaI/netI 0.0298
_diffrn_reflns_limit_h_max 13
_diffrn_reflns_limit_h_min -11
_diffrn_reflns_limit_k_max 13
_diffrn_reflns_limit_k_min -15
_diffrn_reflns_limit_l_max 25
_diffrn_reflns_limit_l_min -23
_diffrn_reflns_number 14695
_diffrn_reflns_theta_max 25.03
_diffrn_reflns_theta_min 2.39
_exptl_absorpt_coefficient_mu 0.989
_exptl_crystal_colour colourless
_exptl_crystal_density_diffrn 1.704
_exptl_crystal_F_000 1624
_exptl_crystal_size_max 0.50
_exptl_crystal_size_mid 0.40
_exptl_crystal_size_min 0.10
_refine_diff_density_max 1.405
_refine_diff_density_min -0.689
_refine_diff_density_rms 0.092
_refine_ls_extinction_method none
_refine_ls_goodness_of_fit_all 1.068
_refine_ls_goodness_of_fit_obs 1.081
_refine_ls_matrix_type full
_refine_ls_number_parameters 469
_refine_ls_number_reflns 5532
_refine_ls_number_restraints 1
_refine_ls_restrained_S_all 1.074
_refine_ls_restrained_S_obs 1.081
_refine_ls_R_factor_all 0.0735
_refine_ls_R_factor_obs 0.0603
_refine_ls_shift/esd_max -0.001
_refine_ls_shift/esd_mean 0.000
_refine_ls_structure_factor_coef Fsqd
_refine_ls_weighting_details 'w=1/[\s^2^(Fo^2^)+(0.0783P)^2^+9.7755P] where P=(Fo^2^+2Fc^2^)/3'
_refine_ls_weighting_scheme calc
_refine_ls_wR_factor_all 0.1699
_refine_ls_wR_factor_obs 0.1549
_reflns_number_observed 4608
_reflns_number_total 5537
_reflns_observed_criterion >2sigma(I)
_cod_data_source_file 807599i.txt
_cod_data_source_block /tintin3/people/leigh/gnral/kzn/kzn
_cod_depositor_comments
;
The following automatic conversions were performed:

data item '_refine_ls_weighting_scheme' value 'calc
w=1/[\s^2^(Fo^2^)+(0.0783P)^2^+9.7755P] where P=(Fo^2^+2Fc^2^)/3' was
changed to 'calc'. A new data item '_refine_ls_weighting_details' was
created with the value set to
'w=1/[\s^2^(Fo^2^)+(0.0783P)^2^+9.7755P] where P=(Fo^2^+2Fc^2^)/3'.

Automatic conversion script
Id: cif_fix_values 6909 2019-04-08 15:41:33Z antanas 
;
_cod_original_cell_volume 3152.3(8)
_cod_original_sg_symbol_H-M P2(1)/n
_cod_database_code 7702354

loop_
_symmetry_equiv_pos_as_xyz
'x, y, z'
'-x+1/2, y+1/2, -z+1/2'
'-x, -y, -z'
'x-1/2, -y-1/2, z-1/2'

loop_
_atom_site_aniso_label
_atom_site_aniso_U_11
_atom_site_aniso_U_22
_atom_site_aniso_U_33
_atom_site_aniso_U_23
_atom_site_aniso_U_13
_atom_site_aniso_U_12
Zn1 0.0317(3) 0.0314(3) 0.0242(3) -0.0004(2) 0.0035(2) 0.0003(2)
N11 0.032(2) 0.038(2) 0.029(2) 0.001(2) 0.006(2) -0.001(2)
C12 0.046(3) 0.045(3) 0.037(3) -0.008(2) 0.006(2) -0.006(2)
C13 0.043(3) 0.049(3) 0.051(3) 0.000(2) 0.019(2) -0.015(2)
C14 0.062(4) 0.043(3) 0.045(3) 0.001(2) 0.021(3) 0.004(3)
C15 0.049(3) 0.046(3) 0.031(2) 0.000(2) 0.009(2) 0.007(2)
C16 0.038(3) 0.032(2) 0.030(2) 0.002(2) 0.005(2) 0.012(2)
C17 0.036(2) 0.035(2) 0.032(2) -0.007(2) 0.001(2) 0.007(2)
C18 0.046(3) 0.066(4) 0.037(3) -0.013(3) 0.001(2) 0.005(3)
C19 0.034(3) 0.050(3) 0.054(3) -0.018(3) -0.004(2) -0.003(2)
N110 0.037(2) 0.035(2) 0.044(2) -0.004(2) 0.006(2) -0.002(2)
N111 0.036(2) 0.032(2) 0.031(2) -0.004(2) 0.002(2) -0.003(2)
N21 0.033(2) 0.034(2) 0.034(2) 0.002(2) 0.006(2) 0.001(2)
C22 0.034(3) 0.052(3) 0.040(3) 0.006(2) -0.001(2) -0.003(2)
C23 0.043(3) 0.068(4) 0.058(3) 0.018(3) 0.008(3) 0.011(3)
C24 0.049(3) 0.064(4) 0.074(4) 0.006(3) 0.013(3) 0.012(3)
C25 0.049(3) 0.040(3) 0.066(4) 0.001(3) 0.016(3) 0.005(2)
C26 0.037(3) 0.035(2) 0.041(3) 0.004(2) 0.015(2) 0.001(2)
C27 0.038(2) 0.030(2) 0.032(2) -0.002(2) 0.011(2) -0.006(2)
C28 0.059(3) 0.037(3) 0.042(3) -0.008(2) 0.018(2) -0.010(2)
C29 0.063(4) 0.063(4) 0.032(3) -0.001(2) 0.000(2) -0.030(3)
N210 0.036(2) 0.052(3) 0.035(2) 0.005(2) -0.002(2) -0.004(2)
N211 0.032(2) 0.036(2) 0.028(2) -0.002(2) 0.003(2) -0.004(2)
N31 0.038(2) 0.038(2) 0.036(2) -0.006(2) 0.000(2) 0.004(2)
C32 0.051(3) 0.045(3) 0.038(3) -0.003(2) 0.002(2) 0.008(2)
C33 0.034(3) 0.048(3) 0.054(3) -0.010(2) 0.003(2) 0.008(2)
C34 0.051(3) 0.041(3) 0.058(3) -0.003(3) -0.005(3) -0.001(3)
C35 0.051(3) 0.042(3) 0.054(3) 0.004(2) -0.004(3) -0.001(2)
C36 0.054(3) 0.028(2) 0.033(2) 0.000(2) -0.010(2) -0.008(2)
C37 0.046(3) 0.042(3) 0.031(2) 0.002(2) 0.002(2) -0.012(2)
C38 0.067(4) 0.057(4) 0.055(3) 0.014(3) 0.005(3) -0.001(3)
C39 0.043(3) 0.059(3) 0.050(3) 0.012(3) 0.021(2) -0.001(3)
N310 0.040(2) 0.053(3) 0.041(2) 0.001(2) 0.010(2) -0.001(2)
N311 0.036(2) 0.039(2) 0.033(2) 0.001(2) 0.007(2) -0.008(2)
P1 0.0588(9) 0.0443(8) 0.0330(7) -0.0033(6) 0.0056(6) 0.0016(6)
P2 0.0427(8) 0.0541(9) 0.0660(10) 0.0114(7) -0.0001(7) 0.0020(7)
F1 0.108(4) 0.151(5) 0.137(5) -0.066(4) 0.070(4) -0.031(4)
F2 0.153(4) 0.064(3) 0.071(3) 0.004(2) 0.010(3) -0.024(3)
F3 0.126(4) 0.111(4) 0.054(2) 0.000(2) -0.029(2) -0.019(3)
F4 0.204(6) 0.048(2) 0.077(3) -0.009(2) 0.028(3) -0.021(3)
F5 0.134(4) 0.094(3) 0.079(3) -0.021(2) -0.043(3) 0.026(3)
F6 0.073(3) 0.175(6) 0.137(5) -0.067(4) 0.052(3) -0.022(3)
F7 0.083(3) 0.068(3) 0.111(3) -0.012(2) 0.023(2) 0.013(2)
F8 0.060(2) 0.148(4) 0.102(3) 0.073(3) 0.016(2) -0.003(3)
F9 0.084(3) 0.133(4) 0.077(3) 0.003(3) -0.023(2) 0.026(3)
F10 0.152(4) 0.061(3) 0.101(3) 0.003(2) -0.024(3) 0.017(3)
F11 0.070(2) 0.086(3) 0.076(3) 0.027(2) -0.012(2) -0.005(2)
F12 0.050(2) 0.107(3) 0.112(3) 0.025(3) 0.026(2) 0.021(2)
O1 0.057(3) 0.056(3) 0.069(3) -0.001(2) 0.025(2) -0.006(2)

loop_
_atom_site_label
_atom_site_type_symbol
_atom_site_fract_x
_atom_site_fract_y
_atom_site_fract_z
_atom_site_U_iso_or_equiv
_atom_site_thermal_displace_type
_atom_site_occupancy
_atom_site_calc_flag
_atom_site_refinement_flags
Zn1 Zn 0.32095(4) 0.52700(4) 0.17633(2) 0.0290(2) Uani 1 d .
N11 N 0.2295(3) 0.4928(3) 0.2553(2) 0.0328(8) Uani 1 d .
C12 C 0.1323(4) 0.4341(4) 0.2559(2) 0.0426(12) Uani 1 d .
H12 H 0.1000(22) 0.4071(18) 0.2211(23) 0.051 Uiso 1 calc R
C13 C 0.0834(5) 0.4160(4) 0.3093(2) 0.0467(13) Uani 1 d .
H13 H 0.0292(45) 0.3856(26) 0.3083(3) 0.056 Uiso 1 calc R
C14 C 0.1341(5) 0.4538(4) 0.3647(3) 0.0490(13) Uani 1 d .
H14 H 0.0972(22) 0.4383(10) 0.4062(24) 0.059 Uiso 1 calc R
C15 C 0.2336(5) 0.5121(4) 0.3657(2) 0.0416(12) Uani 1 d .
H15 H 0.2681(24) 0.5364(17) 0.4006(24) 0.050 Uiso 1 calc R
C16 C 0.2787(4) 0.5317(4) 0.3100(2) 0.0335(10) Uani 1 d .
C17 C 0.3827(4) 0.5962(4) 0.3061(2) 0.0342(10) Uani 1 d .
C18 C 0.4609(5) 0.6461(5) 0.3514(3) 0.0500(14) Uani 1 d .
H18 H 0.4583(5) 0.6474(5) 0.3871(29) 0.060 Uiso 1 calc R
C19 C 0.5432(4) 0.6919(4) 0.3185(3) 0.0466(13) Uani 1 d .
H19 H 0.5969(42) 0.7242(26) 0.3323(11) 0.056 Uiso 1 calc R
N110 N 0.5136(3) 0.6706(3) 0.2586(2) 0.0386(10) Uani 1 d .
H110 H 0.5455(26) 0.6876(14) 0.2343(20) 0.046 Uiso 1 calc R
N111 N 0.4154(3) 0.6129(3) 0.2499(2) 0.0329(8) Uani 1 d .
N21 N 0.4431(3) 0.3935(3) 0.1894(2) 0.0337(8) Uani 1 d .
C22 C 0.5408(4) 0.3858(5) 0.2291(2) 0.0421(12) Uani 1 d .
H22 H 0.5577(13) 0.4352(37) 0.2532(18) 0.051 Uiso 1 calc R
C23 C 0.6127(5) 0.3009(5) 0.2314(3) 0.0562(15) Uani 1 d .
H23 H 0.6845(46) 0.2985(5) 0.2630(20) 0.067 Uiso 1 calc R
C24 C 0.5889(5) 0.2207(6) 0.1921(3) 0.062(2) Uani 1 d .
H24 H 0.6452(37) 0.1557(43) 0.1925(3) 0.074 Uiso 1 calc R
C25 C 0.4909(5) 0.2239(4) 0.1514(3) 0.0508(14) Uani 1 d .
H25 H 0.4739(13) 0.1714(39) 0.1256(19) 0.061 Uiso 1 calc R
C26 C 0.4179(4) 0.3111(4) 0.1511(2) 0.0365(10) Uani 1 d .
C27 C 0.3102(4) 0.3216(3) 0.1096(2) 0.0330(10) Uani 1 d .
C28 C 0.2650(5) 0.2601(4) 0.0586(2) 0.0448(13) Uani 1 d .
H28 H 0.2938(22) 0.2050(41) 0.0445(11) 0.054 Uiso 1 calc R
C29 C 0.1625(5) 0.3105(5) 0.0366(2) 0.0530(15) Uani 1 d .
H29 H 0.1143(35) 0.2911(15) 0.0045(23) 0.064 Uiso 1 calc R
N210 N 0.1498(4) 0.3959(4) 0.0740(2) 0.0413(10) Uani 1 d .
H210 H 0.0900(40) 0.4409(30) 0.0697(3) 0.050 Uiso 1 calc R
N211 N 0.2408(3) 0.4024(3) 0.1184(2) 0.0318(8) Uani 1 d .
N31 N 0.2053(3) 0.6529(3) 0.1372(2) 0.0375(9) Uani 1 d .
C32 C 0.1042(5) 0.6838(4) 0.1566(2) 0.0449(12) Uani 1 d .
H32 H 0.0800(18) 0.6538(21) 0.1882(22) 0.054 Uiso 1 calc R
C33 C 0.0388(4) 0.7630(4) 0.1264(2) 0.0454(13) Uani 1 d .
H33 H -0.0217(45) 0.7812(14) 0.1389(10) 0.054 Uiso 1 calc R
C34 C 0.0754(5) 0.8106(4) 0.0757(3) 0.0509(13) Uani 1 d .
H34 H 0.0234(30) 0.8733(35) 0.0517(14) 0.061 Uiso 1 calc R
C35 C 0.1774(5) 0.7799(4) 0.0546(3) 0.0496(13) Uani 1 d .
H35 H 0.2076(17) 0.8165(21) 0.0134(23) 0.059 Uiso 1 calc R
C36 C 0.2411(5) 0.7016(4) 0.0869(2) 0.0393(11) Uani 1 d .
C37 C 0.3527(4) 0.6675(4) 0.0693(2) 0.0398(11) Uani 1 d .
C38 C 0.4207(5) 0.6996(5) 0.0210(3) 0.060(2) Uani 1 d .
H38 H 0.4061(14) 0.7422(39) -0.0034(22) 0.071 Uiso 1 calc R
C39 C 0.5175(5) 0.6371(5) 0.0281(3) 0.0497(13) Uani 1 d .
H39 H 0.5779(41) 0.6387(5) 0.0045(16) 0.060 Uiso 1 calc R
N310 N 0.5063(4) 0.5730(4) 0.0766(2) 0.0444(10) Uani 1 d .
H310 H 0.5575(36) 0.5250(34) 0.0900(10) 0.053 Uiso 1 calc R
N311 N 0.4079(3) 0.5907(3) 0.1022(2) 0.0359(9) Uani 1 d .
P1 P 0.76222(13) 0.47816(11) 0.42458(6) 0.0453(3) Uani 1 d .
P2 P 0.82676(13) 0.47834(13) 0.09693(8) 0.0547(4) Uani 1 d .
F1 F 0.6521(5) 0.4969(5) 0.4620(3) 0.128(2) Uani 1 d .
F2 F 0.7348(5) 0.3535(3) 0.4292(2) 0.0962(15) Uani 1 d .
F3 F 0.8334(5) 0.4760(4) 0.4898(2) 0.100(2) Uani 1 d .
F4 F 0.7706(5) 0.6001(3) 0.4193(2) 0.109(2) Uani 1 d .
F5 F 0.6798(5) 0.4744(4) 0.3616(2) 0.106(2) Uani 1 d .
F6 F 0.8654(4) 0.4546(5) 0.3883(3) 0.125(2) Uani 1 d .
F7 F 0.8091(4) 0.5993(3) 0.1124(2) 0.0865(12) Uani 1 d .
F8 F 0.7153(3) 0.4484(4) 0.1304(2) 0.103(2) Uani 1 d .
F9 F 0.9094(4) 0.4603(4) 0.1585(2) 0.100(2) Uani 1 d .
F10 F 0.8459(5) 0.3610(3) 0.0782(2) 0.108(2) Uani 1 d .
F11 F 0.7449(3) 0.4976(3) 0.0345(2) 0.0785(12) Uani 1 d .
F12 F 0.9374(3) 0.5127(4) 0.0621(2) 0.0887(13) Uani 1 d .
O1 O 0.6531(4) 0.7347(3) 0.1685(2) 0.0598(11) Uani 1 d D
H2 H 0.7007(52) 0.6846(45) 0.1568(30) 0.072 Uiso 1 d D
H1 H 0.6544(57) 0.7946(42) 0.1470(29) 0.072 Uiso 1 d D

loop_
_atom_type_symbol
_atom_type_description
_atom_type_scat_dispersion_real
_atom_type_scat_dispersion_imag
_atom_type_scat_source
C C 0.0033 0.0016 'International Tables Vol C Tables 4.2.6.8 and 6.1.1.4'
H H 0.0000 0.0000 'International Tables Vol C Tables 4.2.6.8 and 6.1.1.4'
N N 0.0061 0.0033 'International Tables Vol C Tables 4.2.6.8 and 6.1.1.4'
F F 0.0171 0.0103 'International Tables Vol C Tables 4.2.6.8 and 6.1.1.4'
P P 0.1023 0.0942 'International Tables Vol C Tables 4.2.6.8 and 6.1.1.4'
Zn Zn 0.2839 1.4301 'International Tables Vol C Tables 4.2.6.8 and 6.1.1.4'
O O 0.0106 0.0060 'International Tables Vol C Tables 4.2.6.8 and 6.1.1.4'

loop_
_geom_angle_atom_site_label_1
_geom_angle_atom_site_label_2
_geom_angle_atom_site_label_3
_geom_angle
N111 Zn1 N311 97.00(14)
N111 Zn1 N11 76.50(14)
N311 Zn1 N11 169.49(15)
N111 Zn1 N211 163.72(14)
N311 Zn1 N211 92.76(14)
N11 Zn1 N211 95.50(14)
N111 Zn1 N31 99.27(14)
N311 Zn1 N31 75.8(2)
N11 Zn1 N31 96.86(15)
N211 Zn1 N31 95.73(14)
N111 Zn1 N21 91.38(14)
N311 Zn1 N21 92.08(14)
N11 Zn1 N21 96.28(14)
N211 Zn1 N21 75.22(14)
N31 Zn1 N21 164.71(14)
C16 N11 C12 117.7(4)
C16 N11 Zn1 115.2(3)
C12 N11 Zn1 127.0(3)
N11 C12 C13 121.7(5)
C12 C13 C14 120.5(5)
C13 C14 C15 119.1(5)
C14 C15 C16 118.7(5)
N11 C16 C15 122.2(5)
N11 C16 C17 115.1(4)
C15 C16 C17 122.6(4)
N111 C17 C18 109.8(4)
N111 C17 C16 117.3(4)
C18 C17 C16 132.8(4)
C19 C18 C17 105.0(5)
N110 C19 C18 107.3(5)
C19 N110 N111 111.8(4)
C17 N111 N110 106.1(4)
C17 N111 Zn1 115.3(3)
N110 N111 Zn1 137.7(3)
C26 N21 C22 116.6(4)
C26 N21 Zn1 115.0(3)
C22 N21 Zn1 128.4(3)
N21 C22 C23 123.4(5)
C24 C23 C22 119.7(6)
C23 C24 C25 119.4(6)
C24 C25 C26 119.5(6)
N21 C26 C25 121.4(5)
N21 C26 C27 115.0(4)
C25 C26 C27 123.6(5)
N211 C27 C28 111.1(4)
N211 C27 C26 118.1(4)
C28 C27 C26 130.8(5)
C29 C28 C27 104.3(5)
N210 C29 C28 107.7(5)
N211 N210 C29 110.1(4)
C27 N211 N210 106.8(4)
C27 N211 Zn1 114.6(3)
N210 N211 Zn1 135.3(3)
C32 N31 C36 118.1(4)
C32 N31 Zn1 127.5(4)
C36 N31 Zn1 114.4(3)
N31 C32 C33 121.1(5)
C34 C33 C32 120.1(5)
C33 C34 C35 119.9(5)
C34 C35 C36 118.0(5)
N31 C36 C35 122.6(5)
N31 C36 C37 115.8(4)
C35 C36 C37 121.6(5)
N311 C37 C38 109.1(5)
N311 C37 C36 117.9(4)
C38 C37 C36 133.0(5)
C39 C38 C37 105.2(5)
N310 C39 C38 106.9(5)
N311 N310 C39 112.4(5)
C37 N311 N310 106.4(4)
C37 N311 Zn1 116.0(3)
N310 N311 Zn1 137.5(3)
F6 P1 F4 95.6(3)
F6 P1 F3 95.4(3)
F4 P1 F3 93.1(3)
F6 P1 F5 89.2(3)
F4 P1 F5 90.1(3)
F3 P1 F5 174.1(3)
F6 P1 F1 177.2(3)
F4 P1 F1 87.1(3)
F3 P1 F1 85.3(3)
F5 P1 F1 90.0(3)
F6 P1 F2 90.7(3)
F4 P1 F2 172.3(3)
F3 P1 F2 90.9(3)
F5 P1 F2 85.4(3)
F1 P1 F2 86.6(3)
F10 P2 F9 89.5(3)
F10 P2 F11 90.8(3)
F9 P2 F11 179.1(3)
F10 P2 F7 176.9(3)
F9 P2 F7 92.4(3)
F11 P2 F7 87.3(2)
F10 P2 F8 92.1(3)
F9 P2 F8 91.7(3)
F11 P2 F8 89.1(2)
F7 P2 F8 90.2(3)
F10 P2 F12 89.6(3)
F9 P2 F12 89.6(3)
F11 P2 F12 89.6(2)
F7 P2 F12 88.0(2)
F8 P2 F12 177.9(3)

loop_
_geom_bond_atom_site_label_1
_geom_bond_atom_site_label_2
_geom_bond_distance
Zn1 N111 2.129(4)
Zn1 N311 2.141(4)
Zn1 N11 2.149(4)
Zn1 N211 2.160(4)
Zn1 N31 2.192(4)
Zn1 N21 2.201(4)
N11 C16 1.349(6)
N11 C12 1.350(6)
C12 C13 1.361(7)
C13 C14 1.363(8)
C14 C15 1.367(8)
C15 C16 1.387(7)
C16 C17 1.465(7)
C17 N111 1.328(6)
C17 C18 1.411(7)
C18 C19 1.378(8)
C19 N110 1.330(7)
N110 N111 1.348(5)
N21 C26 1.343(6)
N21 C22 1.349(6)
C22 C23 1.357(8)
C23 C24 1.334(9)
C24 C25 1.360(8)
C25 C26 1.390(7)
C26 C27 1.463(7)
C27 N211 1.328(6)
C27 C28 1.404(7)
C28 C29 1.386(8)
C29 N210 1.367(7)
N210 N211 1.349(5)
N31 C32 1.344(6)
N31 C36 1.355(6)
C32 C33 1.377(7)
C33 C34 1.359(8)
C34 C35 1.368(8)
C35 C36 1.380(7)
C36 C37 1.452(7)
C37 N311 1.328(6)
C37 C38 1.435(8)
C38 C39 1.367(8)
C39 N310 1.345(7)
N310 N311 1.339(5)
P1 F6 1.528(4)
P1 F4 1.550(4)
P1 F3 1.556(4)
P1 F5 1.578(4)
P1 F1 1.601(5)
P1 F2 1.614(4)
P2 F10 1.561(5)
P2 F9 1.571(4)
P2 F11 1.584(4)
P2 F7 1.585(4)
P2 F8 1.593(4)
P2 F12 1.615(4)
